data_2312293
loop_
_publ_author_name
'Khouchen, Malak'
'Klar, Paul Benjamin'
'Chintakindi, Hrushikesh'
'Suresh, Ashwin'
'Palatinus, Lukas'

_publ_section_title
;
 Optimal estimated standard uncertainties of reflection intensities for
 kinematical refinement from 3D electron diffraction data
;
_journal_coeditor_code PL5027
_journal_issue 5
_journal_name_full 'Acta Crystallographica Section A Foundations and Advances'
_journal_page_first 427
_journal_page_last 439
_journal_paper_doi 10.1107/S2053273323005053
_journal_volume 79
_journal_year 2023
_chemical_absolute_configuration rm
_chemical_formula_sum 'C3 H7 N O2'
_chemical_formula_weight 89.1
_chemical_name_common DL-alanine
_chemical_name_systematic DL-alanine
_space_group_IT_number 19
_space_group_name_Hall 'P 2ac 2ab'
_space_group_name_H-M_alt 'P 21 21 21'
_symmetry_cell_setting orthorhombic
_symmetry_Int_Tables_number 19
_symmetry_space_group_name_Hall 'P 2ac 2ab'
_symmetry_space_group_name_H-M 'P 21 21 21'
_cell_angle_alpha 90
_cell_angle_beta 90
_cell_angle_gamma 90
_cell_formula_units_Z 4
_cell_length_a 5.7733(11)
_cell_length_b 5.9524(12)
_cell_length_c 12.2465(2)
_cell_measurement_reflns_used 3422
_cell_measurement_temperature 100
_cell_measurement_theta_max 1.44
_cell_measurement_theta_min 0.12
_cell_volume 420.85(12)
_computing_cell_refinement PETS2
_computing_data_collection 'self-written scripts, OLYMPUS iTEM'
_computing_data_reduction PETS2
_computing_molecular_graphics 'VESTA 3'
_computing_structure_refinement Jana2020
_computing_structure_solution superflip
_diffrn_ambient_temperature 100
_diffrn_detector ASI
_diffrn_measured_fraction_theta_full 0.84
_diffrn_measured_fraction_theta_max 0.55
_diffrn_measurement_device 'TEM FEI Tecnai G2 20'
_diffrn_measurement_method 'continuous-rotation 3D ED'
_diffrn_measurement_specimen_support 'holey carbon grid'
_diffrn_radiation_probe electron
_diffrn_radiation_source 'Lab6 cathode'
_diffrn_radiation_type 'electrons 200 keV'
_diffrn_radiation_wavelength 0.0251
_diffrn_reflns_av_R_equivalents 0.111
_diffrn_reflns_av_unetI/netI 0.1511
_diffrn_reflns_limit_h_max 11
_diffrn_reflns_limit_h_min -11
_diffrn_reflns_limit_k_max 9
_diffrn_reflns_limit_k_min -9
_diffrn_reflns_limit_l_max 22
_diffrn_reflns_limit_l_min -24
_diffrn_reflns_number 3422
_diffrn_reflns_theta_full 1.09
_diffrn_reflns_theta_max 1.44
_diffrn_reflns_theta_min 0.12
_exptl_crystal_density_diffrn 1.4061
_exptl_crystal_description 'irregular shape'
_exptl_crystal_F_000 69.628
_refine_diff_density_max 0.29
_refine_diff_density_min -0.17
_refine_ls_extinction_coef 51(9)
_refine_ls_extinction_expression Fc^*^=kFc[1+0.001xFc^2^\l^3^/sin(2\q)]^-1/4^
_refine_ls_extinction_method 'SHELXL-2017/1 (Sheldrick, 2015)'
_refine_ls_goodness_of_fit_gt 2.2725
_refine_ls_goodness_of_fit_ref 2.0282
_refine_ls_hydrogen_treatment constr
_refine_ls_number_constraints 63
_refine_ls_number_parameters 56
_refine_ls_number_reflns 1127
_refine_ls_number_restraints 0
_refine_ls_R_factor_all 0.1531
_refine_ls_R_factor_gt 0.1395
_refine_ls_shift/su_max 0.0285
_refine_ls_shift/su_mean 0.0060
_refine_ls_structure_factor_coef Fsqd
_refine_ls_weighting_details 'calc w=1/[\s^2^(Fo^2^)+(0.02P)^2^+0.0000P] where P=(Fo^2^+2Fc^2^)/3'
_refine_ls_weighting_scheme sigma
_refine_ls_wR_factor_gt 0.3365
_refine_ls_wR_factor_ref 0.3447
_reflns_number_gt 845
_reflns_number_total 1127
_reflns_threshold_expression I>3\s(I)
_cod_data_source_file pl5027.cif
_cod_data_source_block L-alanine_model2
_cod_original_cell_volume 420.85(14)
_cod_original_sg_symbol_Hall 'P 2xab;2ybc;2zac'
_cod_database_code 2312293

loop_
_space_group_symop_id
_space_group_symop_operation_xyz
1 x,y,z
2 -x+1/2,-y,z+1/2
3 -x,y+1/2,-z+1/2
4 x+1/2,-y+1/2,-z

loop_
_atom_site_label
_atom_site_type_symbol
_atom_site_fract_x
_atom_site_fract_y
_atom_site_fract_z
_atom_site_adp_type
_atom_site_U_iso_or_equiv
_atom_site_site_symmetry_multiplicity
_atom_site_occupancy
_atom_site_calc_flag
_atom_site_refinement_flags
_atom_site_disorder_assembly
_atom_site_disorder_group
O1 O -0.1250(5) 0.7273(10) 0.4159(3) Uani 0.0189(12) 4 1 d . . .
O2 O -0.2612(5) 0.4452(8) 0.3155(3) Uani 0.0149(10) 4 1 d . . .
C1 C -0.1014(6) 0.5553(10) 0.3595(3) Uani 0.0115(11) 4 1 d . . .
C2 C 0.1928(7) 0.2661(12) 0.4095(4) Uani 0.0202(14) 4 1 d . . .
N1 N 0.3142(5) 0.6531(8) 0.3624(3) Uani 0.0143(10) 4 1 d . . .
C3 C 0.1454(5) 0.4701(10) 0.3391(3) Uani 0.0132(12) 4 1 d . . .
H1c3 H 0.163455 0.422061 0.25614 Uani 0.0158 4 1 d . . .
H1c2 H 0.365811 0.212 0.39729 Uani 0.0242 4 1 d . . .
H2c2 H 0.077385 0.135045 0.387752 Uani 0.0242 4 1 d . . .
H3c2 H 0.168404 0.308475 0.492782 Uani 0.0242 4 1 d . . .
H1n1 H 0.287995 0.781509 0.309918 Uani 0.0172 4 1 d . . .
H2n1 H 0.291942 0.707962 0.43975 Uani 0.0172 4 1 d . . .
H3n1 H 0.477069 0.594049 0.353404 Uani 0.0172 4 1 d . . .

loop_
_atom_site_aniso_label
_atom_site_aniso_type_symbol
_atom_site_aniso_U_11
_atom_site_aniso_U_22
_atom_site_aniso_U_33
_atom_site_aniso_U_12
_atom_site_aniso_U_13
_atom_site_aniso_U_23
O1 O 0.0126(10) 0.024(3) 0.0203(15) 0.0004(14) 0.0005(11) -0.0059(14)
O2 O 0.0062(8) 0.016(2) 0.0228(15) -0.0003(12) 0.0001(10) -0.0058(12)
C1 C 0.0075(11) 0.012(3) 0.0150(16) -0.0012(15) -0.0023(12) -0.0003(14)
C2 C 0.0159(14) 0.022(4) 0.0223(18) -0.0003(20) -0.0030(14) -0.0054(17)
N1 N 0.0085(10) 0.015(3) 0.0197(15) -0.0017(13) 0.0011(12) 0.0040(12)
C3 C 0.0075(11) 0.018(3) 0.0138(15) 0.0025(15) -0.0011(12) -0.0020(14)
H1c3 H 0.009026 0.021987 0.016535 0.003056 -0.001353 -0.002415
H1c2 H 0.019108 0.026869 0.026742 -0.000334 -0.003591 -0.006475
H2c2 H 0.019108 0.026869 0.026742 -0.000334 -0.003591 -0.006475
H3c2 H 0.019108 0.026869 0.026742 -0.000334 -0.003591 -0.006475
H1n1 H 0.010244 0.017696 0.023592 -0.002059 0.001328 0.004762
H2n1 H 0.010244 0.017696 0.023592 -0.002059 0.001328 0.004762
H3n1 H 0.010244 0.017696 0.023592 -0.002059 0.001328 0.004762

loop_
_atom_type_symbol
_atom_type_scat_source
C International_Tables_Vol_C
H International_Tables_Vol_C
N International_Tables_Vol_C
O International_Tables_Vol_C

loop_
_geom_angle_atom_site_label_1
_geom_angle_atom_site_label_2
_geom_angle_atom_site_label_3
_geom_angle_site_symmetry_1
_geom_angle_site_symmetry_2
_geom_angle_site_symmetry_3
_geom_angle
O1 C1 O2 . . . 126.1(4)
O1 C1 C3 . . . 117.7(4)
O2 C1 C3 . . . 116.2(5)
C3 C2 H1c2 . . . 109.47
C3 C2 H2c2 . . . 109.47
C3 C2 H3c2 . . . 109.47
H1c2 C2 H2c2 . . . 109.47
H1c2 C2 H3c2 . . . 109.47
H2c2 C2 H3c2 . . . 109.47
C3 N1 H1n1 . . . 109.47
C3 N1 H2n1 . . . 109.47
C3 N1 H3n1 . . . 109.47
H1n1 N1 H2n1 . . . 109.47
H1n1 N1 H3n1 . . . 109.47
H2n1 N1 H3n1 . . . 109.47
C1 C3 C2 . . . 109.9(3)
C1 C3 N1 . . . 109.6(4)
C1 C3 H1c3 . . . 109.69
C2 C3 N1 . . . 111.0(3)
C2 C3 H1c3 . . . 108.17
N1 C3 H1c3 . . . 108.49

loop_
_geom_bond_atom_site_label_1
_geom_bond_atom_site_label_2
_geom_bond_site_symmetry_1
_geom_bond_site_symmetry_2
_geom_bond_distance
O1 C1 . . 1.243(8)
O2 C1 . . 1.254(6)
C1 C3 . . 1.533(5)
C2 C3 . . 1.514(8)
C2 H1c2 . . 1.06
C2 H2c2 . . 1.06
C2 H3c2 . . 1.06
N1 C3 . . 1.489(6)
N1 H1n1 . . 1.01
N1 H2n1 . . 1.01
N1 H3n1 . . 1.01
C3 H1c3 . . 1.06

loop_
_geom_hbond_atom_site_label_D
_geom_hbond_atom_site_label_H
_geom_hbond_atom_site_label_A
_geom_hbond_site_symmetry_D
_geom_hbond_site_symmetry_H
_geom_hbond_site_symmetry_A
_geom_hbond_distance_DH
_geom_hbond_distance_HA
_geom_hbond_distance_DA
_geom_hbond_angle_DHA
C3 H1c3 O1 . . 3_545 1.06 2.42 3.443(6) 162.97
N1 H1n1 O2 . . 3_555 1.01 1.83 2.804(6) 162.19
N1 H2n1 O1 . . 4_566 1.01 1.87 2.828(5) 156.87
N1 H3n1 O2 . . 1_655 1.01 1.81 2.805(5) 167.05
N1 H3n1 C1 . . 1_655 1.01 2.45 3.424(4) 162.94
